data_1505183
loop_
_publ_author_name
'Bu\<car, Dejan-Kre\<simir'
'Henry, Rodger F.'
'Lou, Xiaochun'
'Duerst, Richard W.'
'Borchardt, Thomas B.'
'MacGillivray, Leonard R.'
'Zhang, Geoff G. Z.'

_publ_section_title
;
 Co-Crystals of Caffeine and Hydroxy-2-naphthoic Acids:&#x00A0; Unusual
 Formation of the Carboxylic Acid Dimer in the Presence of a Heterosynthon
;
_journal_issue 3
_journal_name_full 'Molecular Pharmaceutics'
_journal_page_first 339
_journal_paper_doi 10.1021/mp070004b
_journal_volume 4
_journal_year 2007
_chemical_formula_moiety 'C8 H10 N4 O2, C11 H8 O3'
_chemical_formula_sum 'C19 H18 N4 O5'
_chemical_formula_weight 382.37
_chemical_name_common 'caffeine 3-hydroxy-2-naphthoic acid'
_chemical_name_systematic
; 
 ? 
;
_space_group_IT_number 14
_symmetry_cell_setting monoclinic
_symmetry_space_group_name_Hall '-P 2ybc'
_symmetry_space_group_name_H-M 'P 1 21/c 1'
_atom_sites_solution_hydrogens geom
_atom_sites_solution_primary direct
_atom_sites_solution_secondary difmap
_audit_creation_method SHELXL-97
_cell_angle_alpha 90.00
_cell_angle_beta 117.015(14)
_cell_angle_gamma 90.00
_cell_formula_units_Z 4
_cell_length_a 9.040(9)
_cell_length_b 24.42(2)
_cell_length_c 8.654(8)
_cell_measurement_reflns_used 883
_cell_measurement_temperature 173(2)
_cell_measurement_theta_max 28.1825
_cell_measurement_theta_min 2.663
_cell_volume 1702(3)
_computing_cell_refinement 'Bruker saintplus (Bruker 1999)'
_computing_data_collection 'Bruker SMART (Bruker 2001)'
_computing_data_reduction 'Bruker saintplus (Bruker 1999)'
_computing_structure_refinement 'SHELXL (Sheldrick, 2000)'
_computing_structure_solution 'SHELXL (Sheldrick, 2000)'
_diffrn_ambient_temperature 173(2)
_diffrn_measured_fraction_theta_full 0.988
_diffrn_measured_fraction_theta_max 0.988
_diffrn_measurement_device_type 'Bruker APEX CCD'
_diffrn_measurement_method 'omega scan'
_diffrn_radiation_monochromator graphite
_diffrn_radiation_source 'fine-focus sealed tube'
_diffrn_radiation_type MoK\a
_diffrn_radiation_wavelength 0.71073
_diffrn_reflns_av_R_equivalents 0.1024
_diffrn_reflns_av_sigmaI/netI 0.0689
_diffrn_reflns_limit_h_max 12
_diffrn_reflns_limit_h_min -11
_diffrn_reflns_limit_k_max 32
_diffrn_reflns_limit_k_min -32
_diffrn_reflns_limit_l_max 11
_diffrn_reflns_limit_l_min -11
_diffrn_reflns_number 19094
_diffrn_reflns_theta_full 28.25
_diffrn_reflns_theta_max 28.25
_diffrn_reflns_theta_min 1.67
_diffrn_standards_number 0
_exptl_absorpt_coefficient_mu 0.111
_exptl_absorpt_correction_type none
_exptl_crystal_colour colourless
_exptl_crystal_density_diffrn 1.492
_exptl_crystal_density_method 'not measured'
_exptl_crystal_description plate
_exptl_crystal_F_000 800
_exptl_crystal_size_max 0.30
_exptl_crystal_size_mid 0.20
_exptl_crystal_size_min 0.10
_refine_diff_density_max 0.270
_refine_diff_density_min -0.199
_refine_diff_density_rms 0.052
_refine_ls_extinction_method none
_refine_ls_goodness_of_fit_ref 1.559
_refine_ls_hydrogen_treatment mixed
_refine_ls_matrix_type full
_refine_ls_number_parameters 264
_refine_ls_number_reflns 4167
_refine_ls_number_restraints 0
_refine_ls_restrained_S_all 1.559
_refine_ls_R_factor_all 0.1038
_refine_ls_R_factor_gt 0.0631
_refine_ls_shift/su_max 0.000
_refine_ls_shift/su_mean 0.000
_refine_ls_structure_factor_coef Fsqd
_refine_ls_weighting_details 'calc w=1/[\s^2^(Fo^2^)+(0.0000P)^2^+0.0000P] where P=(Fo^2^+2Fc^2^)/3'
_refine_ls_weighting_scheme calc
_refine_ls_wR_factor_gt 0.0972
_refine_ls_wR_factor_ref 0.1011
_reflns_number_gt 2538
_reflns_number_total 4167
_reflns_threshold_expression I>2sigma(I)
_cod_data_source_file mp070004bsi20070105_112232.cif
_cod_data_source_block crystal_B
_cod_original_sg_symbol_H-M P21/c
_cod_database_code 1505183

loop_
_symmetry_equiv_pos_as_xyz
'x, y, z'
'-x, y+1/2, -z+1/2'
'-x, -y, -z'
'x, -y-1/2, z-1/2'

loop_
_atom_site_label
_atom_site_type_symbol
_atom_site_fract_x
_atom_site_fract_y
_atom_site_fract_z
_atom_site_U_iso_or_equiv
_atom_site_adp_type
_atom_site_occupancy
_atom_site_symmetry_multiplicity
_atom_site_calc_flag
_atom_site_refinement_flags
O1 O 0.14466(16) 0.93493(6) -0.26931(18) 0.0445(4) Uani 1 1 d .
O2 O 0.55036(17) 1.03267(6) -0.32345(19) 0.0465(4) Uani 1 1 d .
N1 N 0.35070(18) 0.98038(6) -0.3027(2) 0.0363(4) Uani 1 1 d .
N2 N 0.63524(19) 0.96688(7) -0.1155(2) 0.0374(4) Uani 1 1 d .
N3 N 0.6917(2) 0.89857(7) 0.1079(2) 0.0414(4) Uani 1 1 d .
N4 N 0.4284(2) 0.87852(7) 0.0408(2) 0.0397(4) Uani 1 1 d .
C1 C 0.2243(2) 1.00765(8) -0.4586(3) 0.0433(5) Uani 1 1 d .
H1A H 0.1931 1.0417 -0.4262 0.065 Uiso 1 1 calc R
H1B H 0.1284 0.9845 -0.5127 0.065 Uiso 1 1 calc R
H1C H 0.2689 1.0145 -0.5384 0.065 Uiso 1 1 calc R
C2 C 0.5145(2) 0.99570(8) -0.2521(3) 0.0365(5) Uani 1 1 d .
C3 C 0.8101(2) 0.97882(9) -0.0608(3) 0.0443(5) Uani 1 1 d .
H3A H 0.8622 0.9896 0.0589 0.067 Uiso 1 1 calc R
H3B H 0.8191 1.0080 -0.1304 0.067 Uiso 1 1 calc R
H3C H 0.8639 0.9467 -0.0751 0.067 Uiso 1 1 calc R
C4 C 0.5881(2) 0.92876(8) -0.0311(3) 0.0350(5) Uani 1 1 d .
C5 C 0.5892(3) 0.86882(9) 0.1464(3) 0.0442(5) Uani 1 1 d .
H5 H 0.6256 0.8438 0.2373 0.053 Uiso 1 1 calc R
C6 C 0.2864(3) 0.85454(9) 0.0517(3) 0.0470(6) Uani 1 1 d .
H6A H 0.3242 0.8280 0.1436 0.070 Uiso 1 1 calc R
H6B H 0.2158 0.8370 -0.0562 0.070 Uiso 1 1 calc R
H6C H 0.2253 0.8828 0.0750 0.070 Uiso 1 1 calc R
C7 C 0.4265(2) 0.91783(8) -0.0759(3) 0.0347(5) Uani 1 1 d .
C8 C 0.2924(2) 0.94296(8) -0.2202(2) 0.0355(5) Uani 1 1 d .
O3 O 1.02081(18) 0.88116(6) 0.28815(19) 0.0491(4) Uani 1 1 d .
H1O H 0.905(3) 0.8889(9) 0.237(3) 0.070(7) Uiso 1 1 d .
O4 O 0.92309(17) 0.82559(6) 0.42418(19) 0.0509(4) Uani 1 1 d .
O5 O 1.1223(2) 0.76783(6) 0.6851(2) 0.0502(4) Uani 1 1 d .
H2O H 1.033(4) 0.7823(11) 0.611(4) 0.087(10) Uiso 1 1 d .
C9 C 1.0399(2) 0.84517(8) 0.4096(3) 0.0402(5) Uani 1 1 d .
C10 C 1.2139(2) 0.83053(8) 0.5277(2) 0.0347(5) Uani 1 1 d .
C11 C 1.3436(2) 0.85433(7) 0.5136(2) 0.0352(5) Uani 1 1 d .
H11 H 1.3217 0.8804 0.4274 0.042 Uiso 1 1 calc R
C12 C 1.5103(2) 0.84069(8) 0.6259(2) 0.0352(5) Uani 1 1 d .
C13 C 1.6446(3) 0.86481(8) 0.6117(3) 0.0412(5) Uani 1 1 d .
H13 H 1.6244 0.8905 0.5251 0.049 Uiso 1 1 calc R
C14 C 1.8040(3) 0.85112(9) 0.7229(3) 0.0479(6) Uani 1 1 d .
H14 H 1.8921 0.8675 0.7128 0.057 Uiso 1 1 calc R
C15 C 1.8343(3) 0.81194(9) 0.8535(3) 0.0498(6) Uani 1 1 d .
H15 H 1.9432 0.8024 0.9288 0.060 Uiso 1 1 calc R
C16 C 1.7081(3) 0.78789(9) 0.8714(3) 0.0459(6) Uani 1 1 d .
H16 H 1.7315 0.7624 0.9593 0.055 Uiso 1 1 calc R
C17 C 1.5403(2) 0.80117(7) 0.7575(2) 0.0362(5) Uani 1 1 d .
C18 C 1.4068(3) 0.77770(8) 0.7730(3) 0.0399(5) Uani 1 1 d .
H18 H 1.4273 0.7522 0.8602 0.048 Uiso 1 1 calc R
C19 C 1.2462(2) 0.79160(8) 0.6622(3) 0.0380(5) Uani 1 1 d .

loop_
_atom_site_aniso_label
_atom_site_aniso_U_11
_atom_site_aniso_U_22
_atom_site_aniso_U_33
_atom_site_aniso_U_23
_atom_site_aniso_U_13
_atom_site_aniso_U_12
O1 0.0258(8) 0.0615(10) 0.0403(9) 0.0032(7) 0.0097(6) -0.0008(7)
O2 0.0365(8) 0.0503(9) 0.0452(9) 0.0046(8) 0.0120(7) -0.0035(7)
N1 0.0258(9) 0.0442(10) 0.0330(9) 0.0004(8) 0.0081(7) 0.0013(7)
N2 0.0232(9) 0.0441(10) 0.0370(10) -0.0031(8) 0.0068(7) -0.0029(7)
N3 0.0294(9) 0.0497(10) 0.0329(10) -0.0019(8) 0.0035(8) 0.0011(8)
N4 0.0337(9) 0.0454(10) 0.0345(10) 0.0007(8) 0.0107(8) 0.0004(8)
C1 0.0289(11) 0.0569(13) 0.0356(12) 0.0075(10) 0.0074(9) 0.0027(9)
C2 0.0290(11) 0.0390(12) 0.0384(12) -0.0053(10) 0.0127(9) 0.0003(9)
C3 0.0260(11) 0.0547(13) 0.0441(13) -0.0036(10) 0.0087(9) -0.0019(9)
C4 0.0281(11) 0.0384(11) 0.0320(11) -0.0071(9) 0.0081(9) -0.0002(9)
C5 0.0358(12) 0.0510(13) 0.0329(12) 0.0008(10) 0.0043(10) 0.0041(10)
C6 0.0395(13) 0.0560(14) 0.0437(14) 0.0048(10) 0.0173(10) -0.0030(10)
C7 0.0300(11) 0.0370(11) 0.0324(11) -0.0025(9) 0.0101(8) 0.0015(8)
C8 0.0301(11) 0.0430(12) 0.0295(11) -0.0038(9) 0.0101(9) -0.0006(9)
O3 0.0295(8) 0.0623(10) 0.0411(9) 0.0106(8) 0.0034(7) 0.0011(7)
O4 0.0285(8) 0.0631(10) 0.0481(9) 0.0076(7) 0.0059(7) -0.0049(7)
O5 0.0351(9) 0.0557(10) 0.0475(10) 0.0089(7) 0.0080(7) -0.0080(7)
C9 0.0299(12) 0.0453(12) 0.0354(12) -0.0020(10) 0.0060(9) -0.0020(10)
C10 0.0282(11) 0.0393(11) 0.0295(11) -0.0041(9) 0.0067(8) 0.0005(9)
C11 0.0350(12) 0.0388(11) 0.0260(11) -0.0023(9) 0.0087(9) 0.0019(9)
C12 0.0314(11) 0.0389(11) 0.0311(11) -0.0047(9) 0.0107(9) 0.0024(9)
C13 0.0364(12) 0.0469(12) 0.0381(12) 0.0024(10) 0.0149(9) 0.0030(9)
C14 0.0326(12) 0.0563(14) 0.0538(15) -0.0010(12) 0.0187(11) 0.0005(10)
C15 0.0278(12) 0.0589(14) 0.0527(15) 0.0059(12) 0.0094(10) 0.0082(10)
C16 0.0355(12) 0.0476(13) 0.0435(13) 0.0084(10) 0.0081(10) 0.0080(10)
C17 0.0323(11) 0.0350(11) 0.0341(12) -0.0019(9) 0.0087(9) 0.0044(9)
C18 0.0370(12) 0.0397(11) 0.0341(12) 0.0024(9) 0.0084(9) 0.0016(9)
C19 0.0324(11) 0.0387(11) 0.0349(12) -0.0037(9) 0.0082(9) -0.0061(9)

loop_
_atom_type_symbol
_atom_type_description
_atom_type_scat_dispersion_real
_atom_type_scat_dispersion_imag
_atom_type_scat_source
C C 0.0033 0.0016 'International Tables Vol C Tables 4.2.6.8 and 6.1.1.4'
H H 0.0000 0.0000 'International Tables Vol C Tables 4.2.6.8 and 6.1.1.4'
N N 0.0061 0.0033 'International Tables Vol C Tables 4.2.6.8 and 6.1.1.4'
O O 0.0106 0.0060 'International Tables Vol C Tables 4.2.6.8 and 6.1.1.4'

loop_
_geom_angle_atom_site_label_1
_geom_angle_atom_site_label_2
_geom_angle_atom_site_label_3
_geom_angle
C2 N1 C8 127.41(17)
C2 N1 C1 116.07(17)
C8 N1 C1 116.50(17)
C4 N2 C2 119.16(18)
C4 N2 C3 121.24(16)
C2 N2 C3 119.58(18)
C5 N3 C4 103.81(18)
C5 N4 C7 105.59(18)
C5 N4 C6 126.96(19)
C7 N4 C6 127.40(16)
N1 C1 H1A 109.5
N1 C1 H1B 109.5
H1A C1 H1B 109.5
N1 C1 H1C 109.5
H1A C1 H1C 109.5
H1B C1 H1C 109.5
O2 C2 N2 121.49(19)
O2 C2 N1 121.98(18)
N2 C2 N1 116.52(19)
N2 C3 H3A 109.5
N2 C3 H3B 109.5
H3A C3 H3B 109.5
N2 C3 H3C 109.5
H3A C3 H3C 109.5
H3B C3 H3C 109.5
C7 C4 N3 111.51(19)
C7 C4 N2 122.58(18)
N3 C4 N2 125.89(19)
N3 C5 N4 113.3(2)
N3 C5 H5 123.4
N4 C5 H5 123.4
N4 C6 H6A 109.5
N4 C6 H6B 109.5
H6A C6 H6B 109.5
N4 C6 H6C 109.5
H6A C6 H6C 109.5
H6B C6 H6C 109.5
C4 C7 N4 105.82(17)
C4 C7 C8 122.90(19)
N4 C7 C8 131.25(19)
O1 C8 N1 122.21(18)
O1 C8 C7 126.71(19)
N1 C8 C7 111.08(19)
C9 O3 H1O 102.9(15)
C19 O5 H2O 106(2)
O4 C9 O3 122.56(18)
O4 C9 C10 122.3(2)
O3 C9 C10 115.16(19)
C11 C10 C19 119.46(17)
C11 C10 C9 121.53(19)
C19 C10 C9 118.98(18)
C10 C11 C12 122.01(19)
C10 C11 H11 119.0
C12 C11 H11 119.0
C13 C12 C11 122.38(19)
C13 C12 C17 119.79(17)
C11 C12 C17 117.83(18)
C14 C13 C12 121.0(2)
C14 C13 H13 119.5
C12 C13 H13 119.5
C13 C14 C15 119.4(2)
C13 C14 H14 120.3
C15 C14 H14 120.3
C16 C15 C14 121.3(2)
C16 C15 H15 119.3
C14 C15 H15 119.3
C15 C16 C17 120.7(2)
C15 C16 H16 119.6
C17 C16 H16 119.6
C18 C17 C16 122.4(2)
C18 C17 C12 119.79(17)
C16 C17 C12 117.76(19)
C19 C18 C17 121.2(2)
C19 C18 H18 119.4
C17 C18 H18 119.4
O5 C19 C18 118.4(2)
O5 C19 C10 121.92(17)
C18 C19 C10 119.69(19)

loop_
_geom_bond_atom_site_label_1
_geom_bond_atom_site_label_2
_geom_bond_distance
O1 C8 1.219(2)
O2 C2 1.218(3)
N1 C2 1.391(3)
N1 C8 1.402(3)
N1 C1 1.472(2)
N2 C4 1.365(3)
N2 C2 1.383(3)
N2 C3 1.459(3)
N3 C5 1.334(3)
N3 C4 1.358(3)
N4 C5 1.341(3)
N4 C7 1.388(3)
N4 C6 1.452(3)
C1 H1A 0.9600
C1 H1B 0.9600
C1 H1C 0.9600
C3 H3A 0.9600
C3 H3B 0.9600
C3 H3C 0.9600
C4 C7 1.356(3)
C5 H5 0.9300
C6 H6A 0.9600
C6 H6B 0.9600
C6 H6C 0.9600
C7 C8 1.425(3)
O3 C9 1.320(3)
O3 H1O 0.95(3)
O4 C9 1.217(3)
O5 C19 1.354(3)
O5 H2O 0.85(3)
C9 C10 1.479(3)
C10 C11 1.363(3)
C10 C19 1.426(3)
C11 C12 1.413(3)
C11 H11 0.9300
C12 C13 1.404(3)
C12 C17 1.422(3)
C13 C14 1.362(3)
C13 H13 0.9300
C14 C15 1.409(3)
C14 H14 0.9300
C15 C16 1.353(3)
C15 H15 0.9300
C16 C17 1.421(3)
C16 H16 0.9300
C17 C18 1.397(3)
C18 C19 1.370(3)
C18 H18 0.9300

loop_
_geom_hbond_atom_site_label_D
_geom_hbond_atom_site_label_H
_geom_hbond_atom_site_label_A
_geom_hbond_distance_DH
_geom_hbond_distance_HA
_geom_hbond_distance_DA
_geom_hbond_angle_DHA
O5 H2O O4 0.85(3) 1.81(3) 2.576(3) 150(3)
O3 H1O N3 0.95(3) 1.75(3) 2.692(3) 170(2)

loop_
_geom_torsion_atom_site_label_1
_geom_torsion_atom_site_label_2
_geom_torsion_atom_site_label_3
_geom_torsion_atom_site_label_4
_geom_torsion
C4 N2 C2 O2 174.89(18)
C3 N2 C2 O2 -3.3(3)
C4 N2 C2 N1 -4.8(3)
C3 N2 C2 N1 176.96(16)
C8 N1 C2 O2 -172.54(19)
C1 N1 C2 O2 5.9(3)
C8 N1 C2 N2 7.2(3)
C1 N1 C2 N2 -174.38(16)
C5 N3 C4 C7 0.2(2)
C5 N3 C4 N2 178.30(19)
C2 N2 C4 C7 0.0(3)
C3 N2 C4 C7 178.18(18)
C2 N2 C4 N3 -177.91(18)
C3 N2 C4 N3 0.3(3)
C4 N3 C5 N4 -0.1(2)
C7 N4 C5 N3 0.0(2)
C6 N4 C5 N3 -177.54(18)
N3 C4 C7 N4 -0.2(2)
N2 C4 C7 N4 -178.36(17)
N3 C4 C7 C8 -178.38(17)
N2 C4 C7 C8 3.4(3)
C5 N4 C7 C4 0.1(2)
C6 N4 C7 C4 177.64(18)
C5 N4 C7 C8 178.1(2)
C6 N4 C7 C8 -4.4(3)
C2 N1 C8 O1 175.28(18)
C1 N1 C8 O1 -3.1(3)
C2 N1 C8 C7 -3.9(3)
C1 N1 C8 C7 177.66(16)
C4 C7 C8 O1 179.32(19)
N4 C7 C8 O1 1.6(3)
C4 C7 C8 N1 -1.5(3)
N4 C7 C8 N1 -179.24(18)
O4 C9 C10 C11 -177.55(19)
O3 C9 C10 C11 2.1(3)
O4 C9 C10 C19 0.8(3)
O3 C9 C10 C19 -179.55(17)
C19 C10 C11 C12 1.6(3)
C9 C10 C11 C12 179.94(18)
C10 C11 C12 C13 179.68(18)
C10 C11 C12 C17 -0.6(3)
C11 C12 C13 C14 179.43(19)
C17 C12 C13 C14 -0.3(3)
C12 C13 C14 C15 0.3(3)
C13 C14 C15 C16 -0.5(3)
C14 C15 C16 C17 0.5(3)
C15 C16 C17 C18 -179.2(2)
C15 C16 C17 C12 -0.5(3)
C13 C12 C17 C18 179.16(18)
C11 C12 C17 C18 -0.6(3)
C13 C12 C17 C16 0.4(3)
C11 C12 C17 C16 -179.38(18)
C16 C17 C18 C19 179.45(19)
C12 C17 C18 C19 0.7(3)
C17 C18 C19 O5 -179.35(17)
C17 C18 C19 C10 0.3(3)
C11 C10 C19 O5 178.18(18)
C9 C10 C19 O5 -0.2(3)
C11 C10 C19 C18 -1.4(3)
C9 C10 C19 C18 -179.84(18)

loop_
_cod_related_entry_id
_cod_related_entry_code
_cod_related_entry_database
1 30651574 ChemSpider
